data_7058384
loop_
_publ_author_name
'Ramamurthy, Kannan'
'Malar, E. J. Padma'
'Selvaraju, Chellappan'

_publ_section_title
;
 Hydrogen bonded dimers of ketocoumarin in the solid state and
 alcohol:water binary solvent: fluorescence spectroscopy, crystal
 structure and DFT investigation
;
_journal_issue 23
_journal_name_full 'New Journal of Chemistry'
_journal_page_first 9090
_journal_paper_doi 10.1039/C9NJ01053J
_journal_volume 43
_journal_year 2019
_chemical_compound_source synthetic
_chemical_formula_moiety 'C27 H28 N2 O5, C H Cl3'
_chemical_formula_sum 'C28 H29 Cl3 N2 O5'
_chemical_formula_weight 579.88
_chemical_melting_point 462(4)
_chemical_name_common '3, 3?-carbonylbis (7-diethylaminocoumarin) '
_chemical_name_systematic '3, 3?-carbonylbis (7-diethylaminocoumarin) '
_space_group_crystal_system orthorhombic
_space_group_IT_number 61
_space_group_name_Hall '-P 2ac 2ab'
_space_group_name_H-M_alt 'P b c a'
_symmetry_space_group_name_Hall '-P 2ac 2ab'
_symmetry_space_group_name_H-M 'P b c a'
_atom_sites_solution_hydrogens geom
_audit_creation_method SHELXL-2014/7
_audit_update_record
;
2018-01-24 deposited with the CCDC.    2019-05-06 downloaded from the CCDC.
;
_cell_angle_alpha 90
_cell_angle_beta 90
_cell_angle_gamma 90
_cell_formula_units_Z 8
_cell_length_a 11.7204(5)
_cell_length_b 17.1714(8)
_cell_length_c 28.6443(14)
_cell_measurement_reflns_used 9762
_cell_measurement_temperature 296(2)
_cell_measurement_theta_max 29.50
_cell_measurement_theta_min 2.99
_cell_volume 5764.8(5)
_computing_cell_refinement 'APEX3/SAINT (Bruker, 2016)'
_computing_data_collection 'APEX3(Bruker, 2016)'
_computing_data_reduction 'SAINT/XPREP (Bruker, 2016)'
_computing_molecular_graphics 'ORTEP3 (Farrugia, 1997) and Mercury (Bruno et al., 2002)'
_computing_publication_material 'SHELXL-2014/7 (Sheldrick, 2014)'
_computing_structure_refinement 'SHELXL-2014/7 (Sheldrick, 2014)'
_computing_structure_solution 'SHELXT-2014/5 (Sheldrick, 2014)'
_diffrn_ambient_temperature 296(2)
_diffrn_measured_fraction_theta_full 0.994
_diffrn_measured_fraction_theta_max 0.994
_diffrn_measurement_device_type 'Bruker axs kappa apex3 CMOS Diffractometer'
_diffrn_measurement_method '\w and \f scan'
_diffrn_radiation_monochromator graphite
_diffrn_radiation_source 'fine-focus sealed tube'
_diffrn_radiation_type MoK\a
_diffrn_radiation_wavelength 0.71073
_diffrn_reflns_av_R_equivalents 0.0257
_diffrn_reflns_av_unetI/netI 0.0114
_diffrn_reflns_Laue_measured_fraction_full 0.994
_diffrn_reflns_Laue_measured_fraction_max 0.994
_diffrn_reflns_limit_h_max 13
_diffrn_reflns_limit_h_min -13
_diffrn_reflns_limit_k_max 20
_diffrn_reflns_limit_k_min -20
_diffrn_reflns_limit_l_max 34
_diffrn_reflns_limit_l_min -34
_diffrn_reflns_number 76035
_diffrn_reflns_point_group_measured_fraction_full 0.994
_diffrn_reflns_point_group_measured_fraction_max 0.994
_diffrn_reflns_theta_full 25.000
_diffrn_reflns_theta_max 25.000
_diffrn_reflns_theta_min 3.026
_exptl_absorpt_coefficient_mu 0.357
_exptl_absorpt_correction_T_max 0.7459
_exptl_absorpt_correction_T_min 0.7033
_exptl_absorpt_correction_type multi-scan
_exptl_absorpt_process_details 'SADABS (Bruker, 2016)'
_exptl_crystal_colour orange
_exptl_crystal_density_diffrn 1.336
_exptl_crystal_description block
_exptl_crystal_F_000 2416
_exptl_crystal_recrystallization_method 'Re-crystallisation from solvent: CHCl3'
_exptl_crystal_size_max 0.300
_exptl_crystal_size_mid 0.250
_exptl_crystal_size_min 0.200
_refine_diff_density_max 0.327
_refine_diff_density_min -0.364
_refine_diff_density_rms 0.047
_refine_ls_extinction_method none
_refine_ls_goodness_of_fit_ref 1.080
_refine_ls_hydrogen_treatment constr
_refine_ls_matrix_type full
_refine_ls_number_parameters 371
_refine_ls_number_reflns 5044
_refine_ls_number_restraints 69
_refine_ls_restrained_S_all 1.124
_refine_ls_R_factor_all 0.0596
_refine_ls_R_factor_gt 0.0506
_refine_ls_shift/su_max 0.007
_refine_ls_shift/su_mean 0.000
_refine_ls_structure_factor_coef Fsqd
_refine_ls_weighting_details 'w=1/[\s^2^(Fo^2^)+(0.0749P)^2^+3.1694P] where P=(Fo^2^+2Fc^2^)/3'
_refine_ls_weighting_scheme calc
_refine_ls_wR_factor_gt 0.1383
_refine_ls_wR_factor_ref 0.1525
_reflns_Friedel_coverage 0.000
_reflns_number_gt 4274
_reflns_number_total 5044
_reflns_threshold_expression 'I > 2\s(I)'
_cod_data_source_file c9nj01053j2.cif
_cod_data_source_block KC1
_cod_depositor_comments
;
The following automatic conversions were performed:

'_chemical_melting_point' value '185.0--192.0 \%C' was changed to
'462(4)' - it was converted from degrees Celsius(C) to Kelvins(K),
the average value was taken and precision was estimated.

Automatic conversion script
Id: cif_fix_values 4973 2017-02-22 13:04:09Z antanas 

 Adding full bibliography for 7058384.cif.
;
_cod_database_code 7058384
_shelx_shelxl_version_number 2014/7
_shelx_space_group_comment
;
The symmetry employed for this shelxl refinement is uniquely defined
by the following loop, which should always be used as a source of
symmetry information in preference to the above space-group names.
They are only intended as comments.
;
_shelx_estimated_absorpt_t_min 0.900
_shelx_estimated_absorpt_t_max 0.932

loop_
_space_group_symop_operation_xyz
'x, y, z'
'x+1/2, -y+1/2, -z'
'-x, y+1/2, -z+1/2'
'-x+1/2, -y, z+1/2'
'-x, -y, -z'
'-x-1/2, y-1/2, z'
'x, -y-1/2, z-1/2'
'x-1/2, y, -z-1/2'

loop_
_atom_site_label
_atom_site_type_symbol
_atom_site_fract_x
_atom_site_fract_y
_atom_site_fract_z
_atom_site_U_iso_or_equiv
_atom_site_adp_type
_atom_site_occupancy
_atom_site_site_symmetry_order
_atom_site_calc_flag
_atom_site_refinement_flags_posn
_atom_site_refinement_flags_adp
_atom_site_refinement_flags_occupancy
_atom_site_disorder_assembly
_atom_site_disorder_group
C1 C 0.58297(16) 0.00697(11) 0.44508(7) 0.0379(4) Uani 1 1 d . . . . .
C2 C 0.47624(16) 0.03746(12) 0.43038(7) 0.0422(5) Uani 1 1 d . . . . .
H2 H 0.4296 0.0075 0.4112 0.051 Uiso 1 1 calc R U . . .
C3 C 0.44074(16) 0.10966(12) 0.44372(7) 0.0417(5) Uani 1 1 d . . . . .
H3 H 0.3703 0.1278 0.4335 0.050 Uiso 1 1 calc R U . . .
C4 C 0.50815(15) 0.15749(10) 0.47261(6) 0.0352(4) Uani 1 1 d . . . . .
C5 C 0.61309(15) 0.12694(10) 0.48644(6) 0.0348(4) Uani 1 1 d . . . . .
C6 C 0.65203(16) 0.05509(11) 0.47315(7) 0.0405(4) Uani 1 1 d . . . . .
H6 H 0.7237 0.0381 0.4826 0.049 Uiso 1 1 calc R U . . .
C7 C 0.47903(15) 0.23279(10) 0.48792(7) 0.0367(4) Uani 1 1 d . . . . .
H7 H 0.4110 0.2549 0.4778 0.044 Uiso 1 1 calc R U . . .
C8 C 0.54764(15) 0.27434(10) 0.51722(6) 0.0346(4) Uani 1 1 d . . . . .
C9 C 0.65643(15) 0.24250(11) 0.53137(7) 0.0359(4) Uani 1 1 d . . . . .
C10 C 0.51323(15) 0.35418(10) 0.53134(7) 0.0364(4) Uani 1 1 d . . . . .
C11 C 0.56632(15) 0.39329(10) 0.57198(7) 0.0356(4) Uani 1 1 d . . . . .
C12 C 0.58342(17) 0.35184(11) 0.61556(7) 0.0400(4) Uani 1 1 d . . . . .
C13 C 0.67156(17) 0.46820(11) 0.64680(7) 0.0389(4) Uani 1 1 d . . . . .
C14 C 0.64773(16) 0.50927(10) 0.60595(6) 0.0364(4) Uani 1 1 d . . . . .
C15 C 0.59441(16) 0.46956(10) 0.56876(7) 0.0365(4) Uani 1 1 d . . . . .
H15 H 0.5782 0.4964 0.5414 0.044 Uiso 1 1 calc R U . . .
C16 C 0.68004(18) 0.58801(11) 0.60503(7) 0.0432(5) Uani 1 1 d . . . . .
H16 H 0.6667 0.6171 0.5782 0.052 Uiso 1 1 calc R U . . .
C17 C 0.73034(19) 0.62291(12) 0.64241(7) 0.0468(5) Uani 1 1 d . . . . .
H17 H 0.7507 0.6752 0.6406 0.056 Uiso 1 1 calc R U . . .
C18 C 0.75216(18) 0.58085(12) 0.68404(7) 0.0449(5) Uani 1 1 d . . . . .
C19 C 0.72320(18) 0.50132(12) 0.68478(7) 0.0460(5) Uani 1 1 d . . . . .
H19 H 0.7391 0.4713 0.7110 0.055 Uiso 1 1 calc R U . . .
C20 C 0.8164(3) 0.70107(14) 0.72297(9) 0.0679(7) Uani 1 1 d . . . . .
H20A H 0.8472 0.7175 0.6931 0.082 Uiso 1 1 calc R U . . .
H20B H 0.8722 0.7135 0.7468 0.082 Uiso 1 1 calc R U . . .
C21 C 0.7082(3) 0.7458(2) 0.73261(13) 0.1000(11) Uani 1 1 d . . . . .
H21A H 0.7244 0.8006 0.7328 0.150 Uiso 1 1 calc R U . . .
H21B H 0.6531 0.7347 0.7087 0.150 Uiso 1 1 calc R U . . .
H21C H 0.6781 0.7306 0.7624 0.150 Uiso 1 1 calc R U . . .
C22 C 0.8155(2) 0.57610(16) 0.76613(8) 0.0656(7) Uani 1 1 d . . . . .
H22A H 0.7565 0.5369 0.7697 0.079 Uiso 1 1 calc R U . . .
H22B H 0.8077 0.6129 0.7916 0.079 Uiso 1 1 calc R U . . .
C23 C 0.9295(3) 0.5377(3) 0.76942(14) 0.1199(15) Uani 1 1 d . . . . .
H23A H 0.9362 0.5119 0.7990 0.180 Uiso 1 1 calc R U . . .
H23B H 0.9372 0.5003 0.7447 0.180 Uiso 1 1 calc R U . . .
H23C H 0.9884 0.5763 0.7666 0.180 Uiso 1 1 calc R U . . .
C24 C 0.7287(2) -0.09585(13) 0.44718(9) 0.0578(6) Uani 1 1 d . . . . .
H24A H 0.7277 -0.1522 0.4449 0.069 Uiso 1 1 calc R U . . .
H24B H 0.7415 -0.0824 0.4797 0.069 Uiso 1 1 calc R U . . .
C25 C 0.8261(2) -0.06539(19) 0.41871(12) 0.0813(9) Uani 1 1 d . . . . .
H25A H 0.8963 -0.0874 0.4299 0.122 Uiso 1 1 calc R U . . .
H25B H 0.8154 -0.0796 0.3866 0.122 Uiso 1 1 calc R U . . .
H25C H 0.8292 -0.0097 0.4214 0.122 Uiso 1 1 calc R U . . .
C26 C 0.54710(19) -0.11602(11) 0.40346(8) 0.0478(5) Uani 1 1 d . . . . .
H26A H 0.4676 -0.1084 0.4117 0.057 Uiso 1 1 calc R U . . .
H26B H 0.5662 -0.1699 0.4101 0.057 Uiso 1 1 calc R U . . .
C27 C 0.5605(3) -0.10228(18) 0.35223(9) 0.0735(8) Uani 1 1 d . . . . .
H27A H 0.5119 -0.1374 0.3353 0.110 Uiso 1 1 calc R U . . .
H27B H 0.5397 -0.0496 0.3450 0.110 Uiso 1 1 calc R U . . .
H27C H 0.6385 -0.1111 0.3434 0.110 Uiso 1 1 calc R U . . .
N1 N 0.61692(15) -0.06593(9) 0.43302(6) 0.0454(4) Uani 1 1 d . . . . .
N2 N 0.79838(18) 0.61679(11) 0.72209(6) 0.0554(5) Uani 1 1 d . . . . .
O1 O 0.64048(14) 0.39116(8) 0.65063(5) 0.0479(4) Uani 1 1 d . . . . .
O2 O 0.54994(14) 0.28756(8) 0.62499(5) 0.0553(4) Uani 1 1 d . . . . .
O3 O 0.68422(11) 0.16979(8) 0.51452(5) 0.0419(3) Uani 1 1 d . . . . .
O4 O 0.72823(11) 0.27275(9) 0.55536(6) 0.0506(4) Uani 1 1 d . . . . .
O5 O 0.44363(13) 0.38950(8) 0.50779(6) 0.0537(4) Uani 1 1 d . . . . .
C28 C 0.1415(3) 0.3330(2) 0.64213(12) 0.0989(11) Uani 1 1 d D U . . .
H28 H 0.1100 0.3605 0.6151 0.119 Uiso 1 1 calc R U . A 1
Cl1 Cl 0.1053(15) 0.2420(5) 0.6386(4) 0.225(6) Uani 0.279(8) 1 d D U P B 1
Cl2 Cl 0.0851(14) 0.3721(7) 0.6911(3) 0.169(5) Uani 0.279(8) 1 d D U P B 1
Cl3 Cl 0.2815(8) 0.3674(12) 0.6522(5) 0.247(7) Uani 0.279(8) 1 d D U P B 1
Cl1' Cl 0.0630(3) 0.24554(16) 0.64231(13) 0.1204(9) Uani 0.721(8) 1 d D U P B 2
Cl2' Cl 0.1109(4) 0.3823(2) 0.69289(13) 0.1477(15) Uani 0.721(8) 1 d D U P B 2
Cl3' Cl 0.28420(19) 0.31073(19) 0.63431(9) 0.1322(10) Uani 0.721(8) 1 d D U P B 2

loop_
_atom_site_aniso_label
_atom_site_aniso_U_11
_atom_site_aniso_U_22
_atom_site_aniso_U_33
_atom_site_aniso_U_23
_atom_site_aniso_U_13
_atom_site_aniso_U_12
C1 0.0391(10) 0.0333(9) 0.0413(10) -0.0034(8) 0.0026(8) -0.0017(8)
C2 0.0375(10) 0.0413(10) 0.0478(11) -0.0115(9) -0.0038(8) -0.0063(8)
C3 0.0325(9) 0.0432(11) 0.0495(11) -0.0089(9) -0.0065(8) 0.0001(8)
C4 0.0324(9) 0.0348(9) 0.0384(10) -0.0035(7) -0.0017(7) -0.0022(7)
C5 0.0326(9) 0.0347(9) 0.0369(9) -0.0045(7) -0.0015(7) -0.0029(7)
C6 0.0360(10) 0.0405(10) 0.0449(11) -0.0055(8) -0.0053(8) 0.0048(8)
C7 0.0305(9) 0.0360(10) 0.0437(10) -0.0013(8) -0.0034(8) 0.0007(7)
C8 0.0327(9) 0.0326(9) 0.0385(9) -0.0020(7) -0.0014(7) -0.0020(7)
C9 0.0318(9) 0.0343(9) 0.0416(10) -0.0050(8) 0.0014(8) -0.0043(7)
C10 0.0346(9) 0.0321(9) 0.0426(10) 0.0008(8) -0.0027(8) -0.0021(8)
C11 0.0342(9) 0.0311(9) 0.0416(10) -0.0014(8) -0.0008(8) 0.0005(7)
C12 0.0447(10) 0.0334(10) 0.0419(10) -0.0028(8) -0.0013(8) -0.0035(8)
C13 0.0427(10) 0.0323(9) 0.0418(10) -0.0013(8) 0.0004(8) -0.0021(8)
C14 0.0403(10) 0.0312(9) 0.0378(10) -0.0014(7) 0.0002(8) -0.0021(8)
C15 0.0395(10) 0.0318(9) 0.0382(10) 0.0012(7) -0.0018(8) 0.0013(8)
C16 0.0534(12) 0.0347(10) 0.0417(10) 0.0012(8) -0.0015(9) -0.0047(9)
C17 0.0584(13) 0.0347(10) 0.0473(11) -0.0044(9) -0.0001(9) -0.0109(9)
C18 0.0466(11) 0.0465(11) 0.0416(11) -0.0079(9) 0.0007(9) -0.0071(9)
C19 0.0563(13) 0.0448(11) 0.0370(10) 0.0014(9) -0.0051(9) -0.0050(9)
C20 0.0882(19) 0.0587(14) 0.0569(14) -0.0175(12) -0.0076(13) -0.0243(14)
C21 0.127(3) 0.077(2) 0.096(2) -0.0328(18) -0.001(2) 0.008(2)
C22 0.0777(17) 0.0772(17) 0.0418(12) -0.0103(11) -0.0012(11) -0.0175(14)
C23 0.102(3) 0.172(4) 0.085(2) 0.022(3) -0.019(2) 0.027(3)
C24 0.0605(14) 0.0404(11) 0.0726(15) -0.0126(11) -0.0110(12) 0.0100(10)
C25 0.0542(15) 0.091(2) 0.099(2) -0.0265(17) 0.0026(14) 0.0050(14)
C26 0.0513(12) 0.0335(10) 0.0587(13) -0.0085(9) 0.0012(10) -0.0060(9)
C27 0.0774(18) 0.087(2) 0.0556(15) -0.0136(14) 0.0016(13) -0.0211(15)
N1 0.0467(10) 0.0348(9) 0.0546(10) -0.0082(7) -0.0026(8) -0.0006(7)
N2 0.0684(12) 0.0560(11) 0.0417(10) -0.0105(8) -0.0057(9) -0.0157(9)
O1 0.0688(10) 0.0332(7) 0.0419(7) 0.0043(6) -0.0108(7) -0.0083(6)
O2 0.0739(11) 0.0374(8) 0.0546(9) 0.0055(7) -0.0030(8) -0.0165(7)
O3 0.0328(7) 0.0407(7) 0.0521(8) -0.0132(6) -0.0100(6) 0.0044(5)
O4 0.0334(7) 0.0493(8) 0.0692(10) -0.0194(7) -0.0094(7) -0.0026(6)
O5 0.0591(9) 0.0372(8) 0.0647(10) -0.0039(7) -0.0241(8) 0.0064(7)
C28 0.121(3) 0.094(2) 0.082(2) 0.0206(18) -0.013(2) 0.032(2)
Cl1 0.436(16) 0.095(4) 0.143(6) -0.044(4) -0.085(8) 0.124(7)
Cl2 0.220(9) 0.157(7) 0.129(7) 0.036(5) 0.052(7) 0.035(6)
Cl3 0.194(8) 0.313(16) 0.234(10) 0.144(11) 0.032(7) 0.017(9)
Cl1' 0.1523(18) 0.0964(18) 0.1126(15) 0.0208(13) -0.0005(12) -0.0083(14)
Cl2' 0.200(3) 0.1046(16) 0.139(2) -0.0488(16) -0.051(2) 0.0684(18)
Cl3' 0.1017(12) 0.150(2) 0.1452(17) 0.0276(14) 0.0108(10) 0.0370(12)

loop_
_atom_type_symbol
_atom_type_description
_atom_type_scat_dispersion_real
_atom_type_scat_dispersion_imag
_atom_type_scat_source
C C 0.0033 0.0016 'International Tables Vol C Tables 4.2.6.8 and 6.1.1.4'
H H 0.0000 0.0000 'International Tables Vol C Tables 4.2.6.8 and 6.1.1.4'
N N 0.0061 0.0033 'International Tables Vol C Tables 4.2.6.8 and 6.1.1.4'
O O 0.0106 0.0060 'International Tables Vol C Tables 4.2.6.8 and 6.1.1.4'
Cl Cl 0.1484 0.1585 'International Tables Vol C Tables 4.2.6.8 and 6.1.1.4'

loop_
_geom_angle_atom_site_label_1
_geom_angle_atom_site_label_2
_geom_angle_atom_site_label_3
_geom_angle
N1 C1 C6 121.15(18)
N1 C1 C2 121.51(17)
C6 C1 C2 117.34(17)
C3 C2 C1 121.42(17)
C3 C2 H2 119.3
C1 C2 H2 119.3
C2 C3 C4 121.61(18)
C2 C3 H3 119.2
C4 C3 H3 119.2
C5 C4 C7 118.10(16)
C5 C4 C3 116.24(16)
C7 C4 C3 125.65(17)
C6 C5 O3 116.32(16)
C6 C5 C4 123.64(17)
O3 C5 C4 120.03(16)
C5 C6 C1 119.70(17)
C5 C6 H6 120.1
C1 C6 H6 120.1
C8 C7 C4 121.96(17)
C8 C7 H7 119.0
C4 C7 H7 119.0
C7 C8 C9 119.66(16)
C7 C8 C10 119.36(16)
C9 C8 C10 120.82(16)
O4 C9 O3 115.19(16)
O4 C9 C8 127.84(17)
O3 C9 C8 116.94(15)
O5 C10 C11 119.35(17)
O5 C10 C8 119.34(17)
C11 C10 C8 121.23(16)
C15 C11 C12 119.98(17)
C15 C11 C10 119.16(17)
C12 C11 C10 120.80(16)
O2 C12 O1 116.27(18)
O2 C12 C11 126.78(18)
O1 C12 C11 116.90(16)
C19 C13 O1 116.92(17)
C19 C13 C14 123.06(18)
O1 C13 C14 120.00(16)
C13 C14 C16 116.65(17)
C13 C14 C15 118.55(16)
C16 C14 C15 124.79(17)
C11 C15 C14 121.60(17)
C11 C15 H15 119.2
C14 C15 H15 119.2
C17 C16 C14 121.73(19)
C17 C16 H16 119.1
C14 C16 H16 119.1
C16 C17 C18 121.03(18)
C16 C17 H17 119.5
C18 C17 H17 119.5
N2 C18 C19 121.5(2)
N2 C18 C17 120.87(19)
C19 C18 C17 117.62(18)
C13 C19 C18 119.85(19)
C13 C19 H19 120.1
C18 C19 H19 120.1
N2 C20 C21 112.7(2)
N2 C20 H20A 109.1
C21 C20 H20A 109.1
N2 C20 H20B 109.1
C21 C20 H20B 109.1
H20A C20 H20B 107.8
C20 C21 H21A 109.5
C20 C21 H21B 109.5
H21A C21 H21B 109.5
C20 C21 H21C 109.5
H21A C21 H21C 109.5
H21B C21 H21C 109.5
N2 C22 C23 113.0(2)
N2 C22 H22A 109.0
C23 C22 H22A 109.0
N2 C22 H22B 109.0
C23 C22 H22B 109.0
H22A C22 H22B 107.8
C22 C23 H23A 109.5
C22 C23 H23B 109.5
H23A C23 H23B 109.5
C22 C23 H23C 109.5
H23A C23 H23C 109.5
H23B C23 H23C 109.5
N1 C24 C25 114.1(2)
N1 C24 H24A 108.7
C25 C24 H24A 108.7
N1 C24 H24B 108.7
C25 C24 H24B 108.7
H24A C24 H24B 107.6
C24 C25 H25A 109.5
C24 C25 H25B 109.5
H25A C25 H25B 109.5
C24 C25 H25C 109.5
H25A C25 H25C 109.5
H25B C25 H25C 109.5
N1 C26 C27 114.71(19)
N1 C26 H26A 108.6
C27 C26 H26A 108.6
N1 C26 H26B 108.6
C27 C26 H26B 108.6
H26A C26 H26B 107.6
C26 C27 H27A 109.5
C26 C27 H27B 109.5
H27A C27 H27B 109.5
C26 C27 H27C 109.5
H27A C27 H27C 109.5
H27B C27 H27C 109.5
C1 N1 C26 121.79(17)
C1 N1 C24 121.00(17)
C26 N1 C24 117.12(16)
C18 N2 C22 121.99(19)
C18 N2 C20 121.2(2)
C22 N2 C20 116.10(19)
C13 O1 C12 122.63(15)
C5 O3 C9 123.21(14)
Cl1 C28 Cl2 109.4(6)
Cl2' C28 Cl3' 114.8(3)
Cl2' C28 Cl1' 108.0(3)
Cl3' C28 Cl1' 108.5(2)
Cl1 C28 Cl3 125.1(6)
Cl2 C28 Cl3 95.4(8)
Cl1 C28 H28 108.5
Cl2 C28 H28 108.5
Cl3 C28 H28 108.5

loop_
_geom_bond_atom_site_label_1
_geom_bond_atom_site_label_2
_geom_bond_distance
C1 N1 1.358(2)
C1 C6 1.409(3)
C1 C2 1.420(3)
C2 C3 1.362(3)
C2 H2 0.9300
C3 C4 1.408(3)
C3 H3 0.9300
C4 C5 1.395(3)
C4 C7 1.407(3)
C5 C6 1.369(3)
C5 O3 1.372(2)
C6 H6 0.9300
C7 C8 1.364(3)
C7 H7 0.9300
C8 C9 1.445(3)
C8 C10 1.485(3)
C9 O4 1.204(2)
C9 O3 1.378(2)
C10 O5 1.220(2)
C10 C11 1.481(3)
C11 C15 1.354(3)
C11 C12 1.451(3)
C12 O2 1.202(2)
C12 O1 1.383(2)
C13 C19 1.369(3)
C13 O1 1.377(2)
C13 C14 1.394(3)
C14 C16 1.404(3)
C14 C15 1.411(3)
C15 H15 0.9300
C16 C17 1.361(3)
C16 H16 0.9300
C17 C18 1.418(3)
C17 H17 0.9300
C18 N2 1.365(3)
C18 C19 1.407(3)
C19 H19 0.9300
C20 N2 1.463(3)
C20 C21 1.508(4)
C20 H20A 0.9700
C20 H20B 0.9700
C21 H21A 0.9600
C21 H21B 0.9600
C21 H21C 0.9600
C22 N2 1.456(3)
C22 C23 1.492(5)
C22 H22A 0.9700
C22 H22B 0.9700
C23 H23A 0.9600
C23 H23B 0.9600
C23 H23C 0.9600
C24 N1 1.464(3)
C24 C25 1.498(4)
C24 H24A 0.9700
C24 H24B 0.9700
C25 H25A 0.9600
C25 H25B 0.9600
C25 H25C 0.9600
C26 N1 1.458(3)
C26 C27 1.495(3)
C26 H26A 0.9700
C26 H26B 0.9700
C27 H27A 0.9600
C27 H27B 0.9600
C27 H27C 0.9600
C28 Cl1 1.623(9)
C28 Cl2 1.691(9)
C28 Cl2' 1.721(5)
C28 Cl3' 1.730(4)
C28 Cl1' 1.761(5)
C28 Cl3 1.767(10)
C28 H28 0.9800

loop_
_geom_torsion_atom_site_label_1
_geom_torsion_atom_site_label_2
_geom_torsion_atom_site_label_3
_geom_torsion_atom_site_label_4
_geom_torsion
N1 C1 C2 C3 177.90(19)
C6 C1 C2 C3 -1.4(3)
C1 C2 C3 C4 0.1(3)
C2 C3 C4 C5 0.4(3)
C2 C3 C4 C7 179.60(19)
C7 C4 C5 C6 -178.74(18)
C3 C4 C5 C6 0.5(3)
C7 C4 C5 O3 0.5(3)
C3 C4 C5 O3 179.84(17)
O3 C5 C6 C1 178.76(17)
C4 C5 C6 C1 -1.9(3)
N1 C1 C6 C5 -177.05(18)
C2 C1 C6 C5 2.3(3)
C5 C4 C7 C8 -3.0(3)
C3 C4 C7 C8 177.76(19)
C4 C7 C8 C9 3.2(3)
C4 C7 C8 C10 178.75(17)
C7 C8 C9 O4 176.9(2)
C10 C8 C9 O4 1.4(3)
C7 C8 C9 O3 -0.9(3)
C10 C8 C9 O3 -176.39(16)
C7 C8 C10 O5 -19.8(3)
C9 C8 C10 O5 155.65(19)
C7 C8 C10 C11 163.45(17)
C9 C8 C10 C11 -21.1(3)
O5 C10 C11 C15 -38.6(3)
C8 C10 C11 C15 138.12(18)
O5 C10 C11 C12 138.5(2)
C8 C10 C11 C12 -44.8(3)
C15 C11 C12 O2 170.3(2)
C10 C11 C12 O2 -6.8(3)
C15 C11 C12 O1 -7.1(3)
C10 C11 C12 O1 175.78(16)
C19 C13 C14 C16 0.3(3)
O1 C13 C14 C16 178.78(17)
C19 C13 C14 C15 179.88(19)
O1 C13 C14 C15 -1.7(3)
C12 C11 C15 C14 4.5(3)
C10 C11 C15 C14 -178.40(17)
C13 C14 C15 C11 0.0(3)
C16 C14 C15 C11 179.52(19)
C13 C14 C16 C17 -1.1(3)
C15 C14 C16 C17 179.4(2)
C14 C16 C17 C18 -0.1(3)
C16 C17 C18 N2 -177.3(2)
C16 C17 C18 C19 1.9(3)
O1 C13 C19 C18 -176.94(19)
C14 C13 C19 C18 1.6(3)
N2 C18 C19 C13 176.6(2)
C17 C18 C19 C13 -2.6(3)
C6 C1 N1 C26 -179.15(19)
C2 C1 N1 C26 1.5(3)
C6 C1 N1 C24 -2.6(3)
C2 C1 N1 C24 178.1(2)
C27 C26 N1 C1 83.7(3)
C27 C26 N1 C24 -93.0(3)
C25 C24 N1 C1 -77.4(3)
C25 C24 N1 C26 99.3(2)
C19 C18 N2 C22 -2.9(3)
C17 C18 N2 C22 176.4(2)
C19 C18 N2 C20 -173.0(2)
C17 C18 N2 C20 6.2(3)
C23 C22 N2 C18 90.0(3)
C23 C22 N2 C20 -99.4(3)
C21 C20 N2 C18 78.5(3)
C21 C20 N2 C22 -92.2(3)
C19 C13 O1 C12 177.21(19)
C14 C13 O1 C12 -1.3(3)
O2 C12 O1 C13 -172.07(19)
C11 C12 O1 C13 5.6(3)
C6 C5 O3 C9 -178.93(17)
C4 C5 O3 C9 1.7(3)
O4 C9 O3 C5 -179.63(17)
C8 C9 O3 C5 -1.5(3)
